data_2231294
loop_
_publ_author_name
'Luo, Lun-Zhong'
'Yang, Zong-Wei'
'Wang, Zhi-Bin'
'Hong, Zhang'

_publ_section_title
;
 {\m-<i>N</i>,<i>N</i>,<i>N</i>',<i>N</i>'-Tetrakis[(diphenylphosphanyl)methyl]benzene-1,4-diamine}bis[(2,2'-bipyridyl)copper(I)]
 bis(tetrafluoridoborate)
;
_journal_coeditor_code RZ2624
_journal_issue 8
_journal_name_full 'Acta Crystallographica Section E'
_journal_page_first m1146
_journal_paper_doi 10.1107/S1600536811029333
_journal_volume 67
_journal_year 2011
_chemical_formula_iupac '[Cu2 (C10 H8 N2)2 (C58 H52 N2 P4)] (B F4)2'
_chemical_formula_moiety 'C78 H68 Cu2 N6 P4 2+, 2(B F4 -)'
_chemical_formula_sum 'C78 H68 B2 Cu2 F8 N6 P4'
_chemical_formula_weight 1513.96
_chemical_name_systematic
;
{\m-<i>N</i>,<i>N</i>,<i>N</i>',<i>N</i>'-
Tetrakis[(diphenylphosphanyl)methyl]benzene-1,4-diamine}bis[(2,2'-
bipyridyl)copper(I)] bis(tetrafluoridoborate)
;
_space_group_IT_number 14
_symmetry_cell_setting monoclinic
_symmetry_space_group_name_Hall '-P 2yn'
_symmetry_space_group_name_H-M 'P 1 21/n 1'
_atom_sites_solution_hydrogens geom
_atom_sites_solution_primary direct
_atom_sites_solution_secondary difmap
_audit_creation_method SHELXL-97
_cell_angle_alpha 90.00
_cell_angle_beta 91.630(7)
_cell_angle_gamma 90.00
_cell_formula_units_Z 2
_cell_length_a 9.912(6)
_cell_length_b 20.472(10)
_cell_length_c 17.938(10)
_cell_measurement_reflns_used 7518
_cell_measurement_temperature 293(2)
_cell_measurement_theta_max 27.5
_cell_measurement_theta_min 2.1
_cell_volume 3638(3)
_computing_cell_refinement '<i>CrystalClear-SM Expert</i> (Rigaku, 2009)'
_computing_data_collection '<i>CrystalClear-SM Expert</i> (Rigaku, 2009)'
_computing_data_reduction '<i>CrystalClear-SM Expert</i> (Rigaku, 2009)'
_computing_molecular_graphics 'SHELXTL (Sheldrick, 2008)'
_computing_publication_material 'SHELXTL (Sheldrick, 2008)'
_computing_structure_refinement 'SHELXL97 (Sheldrick, 2008)'
_computing_structure_solution 'SHELXS97 (Sheldrick, 2008)'
_diffrn_ambient_temperature 293(2)
_diffrn_detector_area_resol_mean 13.6612
_diffrn_measured_fraction_theta_full 0.998
_diffrn_measured_fraction_theta_max 0.998
_diffrn_measurement_device_type 'Rigaky Mercury CCD'
_diffrn_measurement_method \w
_diffrn_radiation_monochromator graphite
_diffrn_radiation_source 'fine-focus sealed tube'
_diffrn_radiation_type MoK\a
_diffrn_radiation_wavelength 0.71073
_diffrn_reflns_av_R_equivalents 0.0704
_diffrn_reflns_av_sigmaI/netI 0.0467
_diffrn_reflns_limit_h_max 11
_diffrn_reflns_limit_h_min -11
_diffrn_reflns_limit_k_max 24
_diffrn_reflns_limit_k_min -24
_diffrn_reflns_limit_l_max 21
_diffrn_reflns_limit_l_min -21
_diffrn_reflns_number 31355
_diffrn_reflns_theta_full 25.00
_diffrn_reflns_theta_max 25.00
_diffrn_reflns_theta_min 2.52
_diffrn_standards_decay_% 0
_diffrn_standards_interval_count 0
_diffrn_standards_interval_time 0
_diffrn_standards_number 0
_exptl_absorpt_coefficient_mu 0.741
_exptl_absorpt_correction_T_max 1.000
_exptl_absorpt_correction_T_min 0.866
_exptl_absorpt_correction_type multi-scan
_exptl_absorpt_process_details '(<i>ABSCOR</i>; Higashi, 1995)'
_exptl_crystal_colour Yellow
_exptl_crystal_density_diffrn 1.382
_exptl_crystal_density_method 'not measured'
_exptl_crystal_description Prism
_exptl_crystal_F_000 1556
_exptl_crystal_size_max 0.20
_exptl_crystal_size_mid 0.20
_exptl_crystal_size_min 0.20
_refine_diff_density_max 0.643
_refine_diff_density_min -0.475
_refine_ls_extinction_method none
_refine_ls_goodness_of_fit_ref 1.017
_refine_ls_hydrogen_treatment constr
_refine_ls_matrix_type full
_refine_ls_number_parameters 451
_refine_ls_number_reflns 6395
_refine_ls_number_restraints 11
_refine_ls_restrained_S_all 1.032
_refine_ls_R_factor_all 0.0841
_refine_ls_R_factor_gt 0.0646
_refine_ls_shift/su_max 0.000
_refine_ls_shift/su_mean 0.000
_refine_ls_structure_factor_coef Fsqd
_refine_ls_weighting_details 'calc w=1/[\s^2^(Fo^2^)+(0.0790P)^2^+4.5666P] where P=(Fo^2^+2Fc^2^)/3'
_refine_ls_weighting_scheme calc
_refine_ls_wR_factor_gt 0.1598
_refine_ls_wR_factor_ref 0.1729
_reflns_number_gt 4944
_reflns_number_total 6395
_reflns_threshold_expression I>2sigma(I)
_cod_data_source_file rz2624.cif
_cod_data_source_block I
_cod_original_sg_symbol_H-M 'P 21/n'
_cod_database_code 2231294
_cod_database_fobs_code 2231294

loop_
_symmetry_equiv_pos_as_xyz
'x, y, z'
'-x+1/2, y+1/2, -z+1/2'
'-x, -y, -z'
'x-1/2, -y-1/2, z-1/2'

loop_
_atom_site_type_symbol
_atom_site_label
_atom_site_fract_x
_atom_site_fract_y
_atom_site_fract_z
_atom_site_U_iso_or_equiv
_atom_site_adp_type
_atom_site_calc_flag
_atom_site_refinement_flags
_atom_site_occupancy
_atom_site_symmetry_multiplicity
_atom_site_disorder_assembly
_atom_site_disorder_group
Cu Cu1 0.14600(5) 0.06738(3) 0.78116(3) 0.0534(2) Uani d . 1 1 . .
P P2 0.07845(11) 0.06121(6) 0.66233(6) 0.0487(3) Uani d . 1 1 . .
P P3 0.36642(11) 0.05056(6) 0.77515(6) 0.0488(3) Uani d . 1 1 . .
N N1 0.3460(3) 0.03687(17) 0.62451(18) 0.0463(8) Uani d . 1 1 . .
N N3 0.0160(4) 0.0323(2) 0.8576(2) 0.0574(9) Uani d . 1 1 . .
C C4 0.2202(4) 0.0676(2) 0.5974(2) 0.0523(11) Uani d . 1 1 . .
H H4A 0.1930 0.0476 0.5504 0.063 Uiso calc R 1 1 . .
H H4B 0.2376 0.1134 0.5880 0.063 Uiso calc R 1 1 . .
C C17 0.4184(4) 0.0759(2) 0.6819(2) 0.0492(10) Uani d . 1 1 . .
H H17A 0.3985 0.1219 0.6745 0.059 Uiso calc R 1 1 . .
H H17B 0.5149 0.0698 0.6776 0.059 Uiso calc R 1 1 . .
C C2 0.4275(4) 0.0188(2) 0.5622(2) 0.0420(9) Uani d . 1 1 . .
C C11 -0.0408(4) 0.1208(2) 0.6247(2) 0.0514(10) Uani d . 1 1 . .
N N2 0.1007(4) 0.1529(2) 0.8344(2) 0.0584(9) Uani d . 1 1 . .
C C35 -0.0349(5) 0.0794(3) 0.9017(2) 0.0616(12) Uani d . 1 1 . .
C C3 0.5274(4) 0.0590(2) 0.5345(2) 0.0485(10) Uani d . 1 1 . .
H H3A 0.5462 0.0989 0.5572 0.058 Uiso calc R 1 1 . .
C C5 -0.0030(4) -0.0164(2) 0.6417(2) 0.0538(10) Uani d . 1 1 . .
C C16 -0.1308(4) 0.1484(2) 0.6721(3) 0.0587(11) Uani d . 1 1 . .
H H16A -0.1273 0.1372 0.7224 0.070 Uiso calc R 1 1 . .
C C34 0.0164(4) 0.1461(2) 0.8906(2) 0.0575(11) Uani d . 1 1 . .
C C18 0.4462(4) -0.0284(2) 0.7868(2) 0.0543(11) Uani d . 1 1 . .
C C10 -0.1359(5) -0.0203(3) 0.6130(3) 0.0625(12) Uani d . 1 1 . .
H H10A -0.1808 0.0177 0.5985 0.075 Uiso calc R 1 1 . .
C C36 -0.1313(6) 0.0644(3) 0.9537(3) 0.0850(17) Uani d . 1 1 . .
H H36A -0.1653 0.0967 0.9844 0.102 Uiso calc R 1 1 . .
C C12 -0.0462(5) 0.1384(3) 0.5504(3) 0.0702(14) Uani d . 1 1 . .
H H12A 0.0133 0.1199 0.5173 0.084 Uiso calc R 1 1 . .
C C15 -0.2269(5) 0.1926(3) 0.6460(3) 0.0698(14) Uani d . 1 1 . .
H H15A -0.2887 0.2102 0.6785 0.084 Uiso calc R 1 1 . .
C C33 -0.0191(6) 0.1995(3) 0.9335(3) 0.0823(16) Uani d . 1 1 . .
H H33A -0.0750 0.1938 0.9738 0.099 Uiso calc R 1 1 . .
C C13 -0.1408(5) 0.1841(3) 0.5252(3) 0.0777(15) Uani d . 1 1 . .
H H13A -0.1428 0.1969 0.4754 0.093 Uiso calc R 1 1 . .
C C9 -0.2007(6) -0.0791(3) 0.6060(3) 0.0799(16) Uani d . 1 1 . .
H H9A -0.2887 -0.0805 0.5867 0.096 Uiso calc R 1 1 . .
C C6 0.0604(6) -0.0745(3) 0.6634(3) 0.0733(14) Uani d . 1 1 . .
H H6A 0.1481 -0.0735 0.6833 0.088 Uiso calc R 1 1 . .
C C19 0.3733(6) -0.0810(3) 0.8127(3) 0.0756(15) Uani d . 1 1 . .
H H19A 0.2828 -0.0755 0.8237 0.091 Uiso calc R 1 1 . .
C C8 -0.1382(7) -0.1347(3) 0.6268(3) 0.0890(18) Uani d . 1 1 . .
H H8A -0.1838 -0.1743 0.6218 0.107 Uiso calc R 1 1 . .
C C21 0.5626(9) -0.1505(3) 0.8062(4) 0.102(2) Uani d . 1 1 . .
H H21A 0.6011 -0.1916 0.8121 0.123 Uiso calc R 1 1 . .
C C30 0.1472(6) 0.2130(3) 0.8191(3) 0.0769(15) Uani d . 1 1 . .
H H30A 0.2062 0.2181 0.7802 0.092 Uiso calc R 1 1 . .
C C23 0.5806(6) -0.0389(3) 0.7710(3) 0.0792(15) Uani d . 1 1 . .
H H23A 0.6321 -0.0045 0.7535 0.095 Uiso calc R 1 1 . .
C C38 -0.1238(7) -0.0460(4) 0.9148(4) 0.095(2) Uani d . 1 1 . .
H H38A -0.1529 -0.0891 0.9186 0.114 Uiso calc R 1 1 . .
C C14 -0.2306(5) 0.2101(3) 0.5729(3) 0.0717(14) Uani d . 1 1 . .
H H14A -0.2947 0.2400 0.5555 0.086 Uiso calc R 1 1 . .
C C22 0.6391(7) -0.0995(4) 0.7807(4) 0.096(2) Uani d . 1 1 . .
H H22A 0.7295 -0.1058 0.7702 0.115 Uiso calc R 1 1 . .
C C7 -0.0071(8) -0.1341(3) 0.6556(4) 0.0917(19) Uani d . 1 1 . .
H H7A 0.0354 -0.1729 0.6696 0.110 Uiso calc R 1 1 . .
C C39 -0.0272(5) -0.0287(3) 0.8640(3) 0.0748(14) Uani d . 1 1 . .
H H39A 0.0084 -0.0608 0.8336 0.090 Uiso calc R 1 1 . .
C C37 -0.1751(7) 0.0016(4) 0.9590(4) 0.102(2) Uani d . 1 1 . .
H H37A -0.2407 -0.0089 0.9931 0.123 Uiso calc R 1 1 . .
C C31 0.1106(7) 0.2672(3) 0.8592(4) 0.0900(18) Uani d . 1 1 . .
H H31A 0.1427 0.3083 0.8466 0.108 Uiso calc R 1 1 . .
C C32 0.0276(7) 0.2599(3) 0.9169(4) 0.0947(19) Uani d . 1 1 . .
H H32A 0.0027 0.2959 0.9450 0.114 Uiso calc R 1 1 . .
F F3 0.8501(6) 0.1767(2) 0.0998(3) 0.154(2) Uani d D 1 1 A .
C C1 0.4009(4) -0.0397(2) 0.5269(2) 0.0496(10) Uani d . 1 1 . .
H H1A 0.3337 -0.0668 0.5447 0.059 Uiso calc R 1 1 . .
C C20 0.4326(9) -0.1410(3) 0.8225(4) 0.104(2) Uani d . 1 1 . .
H H20A 0.3823 -0.1756 0.8406 0.125 Uiso calc R 1 1 . .
B B 0.9019(11) 0.2287(5) 0.1340(5) 0.126(4) Uani d D 1 1 . .
F F4 0.9421(6) 0.2774(2) 0.0915(3) 0.162(2) Uani d D 1 1 A .
F F1A 1.0328(10) 0.1992(4) 0.1493(5) 0.168(5) Uiso d PD 0.675(13) 1 A 1
F F1B 0.7738(19) 0.2625(10) 0.1282(13) 0.189(11) Uiso d PD 0.325(13) 1 A 2
C C24 0.4638(4) 0.1026(2) 0.8380(2) 0.0582(11) Uani d . 1 1 . .
C C29 0.5659(7) 0.1438(3) 0.8177(4) 0.098(2) Uani d . 1 1 . .
H H29A 0.5879 0.1454 0.7677 0.118 Uiso calc R 1 1 . .
C C28 0.6372(9) 0.1826(4) 0.8672(5) 0.121(3) Uani d . 1 1 . .
H H28A 0.7097 0.2077 0.8520 0.145 Uiso calc R 1 1 . .
C C25 0.4326(8) 0.1042(5) 0.9100(4) 0.127(3) Uani d U 1 1 . .
H H25A 0.3619 0.0784 0.9262 0.152 Uiso calc R 1 1 . .
C C27 0.5981(9) 0.1832(4) 0.9393(5) 0.116(3) Uani d . 1 1 . .
H H27A 0.6395 0.2120 0.9729 0.139 Uiso calc R 1 1 . .
C C26 0.5039(9) 0.1441(6) 0.9625(4) 0.146(4) Uani d . 1 1 . .
H H26A 0.4837 0.1425 1.0128 0.176 Uiso calc R 1 1 . .
F F2 0.8636(8) 0.2407(4) 0.1998(3) 0.209(3) Uani d D 1 1 A .

loop_
_atom_site_aniso_label
_atom_site_aniso_U_11
_atom_site_aniso_U_22
_atom_site_aniso_U_33
_atom_site_aniso_U_12
_atom_site_aniso_U_13
_atom_site_aniso_U_23
Cu1 0.0458(3) 0.0768(4) 0.0380(3) 0.0015(2) 0.0080(2) -0.0052(2)
P2 0.0386(5) 0.0697(8) 0.0379(6) 0.0084(5) 0.0029(4) -0.0040(5)
P3 0.0427(6) 0.0680(7) 0.0356(5) 0.0001(5) 0.0021(4) -0.0035(5)
N1 0.0336(16) 0.066(2) 0.0394(17) 0.0025(15) 0.0044(14) -0.0049(15)
N3 0.049(2) 0.079(3) 0.044(2) -0.0034(19) 0.0035(17) 0.0022(18)
C4 0.039(2) 0.082(3) 0.036(2) 0.011(2) 0.0034(17) -0.0010(19)
C17 0.044(2) 0.064(3) 0.040(2) -0.0028(18) 0.0056(18) -0.0035(18)
C2 0.0346(19) 0.057(2) 0.0347(19) 0.0059(17) 0.0049(16) 0.0001(17)
C11 0.040(2) 0.063(3) 0.051(2) 0.0016(18) 0.0017(18) -0.002(2)
N2 0.053(2) 0.078(3) 0.044(2) 0.0000(19) 0.0047(17) -0.0053(18)
C35 0.047(2) 0.096(4) 0.041(2) 0.007(2) 0.006(2) 0.005(2)
C3 0.048(2) 0.052(2) 0.046(2) -0.0047(18) 0.0075(18) -0.0043(18)
C5 0.053(2) 0.068(3) 0.040(2) 0.008(2) 0.0021(19) -0.0027(19)
C16 0.046(2) 0.074(3) 0.056(3) 0.008(2) 0.004(2) -0.009(2)
C34 0.052(3) 0.083(3) 0.037(2) 0.007(2) 0.0037(19) -0.006(2)
C18 0.051(2) 0.066(3) 0.045(2) 0.000(2) -0.006(2) -0.002(2)
C10 0.054(3) 0.077(3) 0.056(3) -0.006(2) 0.002(2) 0.001(2)
C36 0.065(3) 0.121(5) 0.070(4) 0.003(3) 0.027(3) 0.016(3)
C12 0.058(3) 0.096(4) 0.057(3) 0.019(3) 0.011(2) 0.012(3)
C15 0.050(3) 0.072(3) 0.087(4) 0.012(2) 0.005(3) -0.011(3)
C33 0.079(4) 0.107(5) 0.062(3) 0.009(3) 0.016(3) -0.019(3)
C13 0.068(3) 0.092(4) 0.073(3) 0.016(3) 0.002(3) 0.024(3)
C9 0.072(4) 0.096(4) 0.073(4) -0.013(3) 0.007(3) -0.001(3)
C6 0.076(3) 0.078(4) 0.066(3) 0.017(3) -0.001(3) 0.000(3)
C19 0.072(3) 0.077(4) 0.077(4) -0.009(3) -0.005(3) 0.018(3)
C8 0.102(5) 0.085(4) 0.080(4) -0.016(4) 0.015(4) -0.002(3)
C21 0.136(7) 0.070(4) 0.099(5) 0.024(4) -0.022(5) 0.005(3)
C30 0.086(4) 0.083(4) 0.063(3) -0.012(3) 0.013(3) -0.006(3)
C23 0.065(3) 0.079(4) 0.094(4) 0.011(3) 0.010(3) 0.010(3)
C38 0.085(4) 0.112(5) 0.088(4) -0.025(4) 0.007(4) 0.027(4)
C14 0.057(3) 0.063(3) 0.095(4) 0.008(2) -0.004(3) 0.010(3)
C22 0.089(4) 0.102(5) 0.097(5) 0.039(4) 0.000(4) 0.003(4)
C7 0.129(6) 0.059(4) 0.088(4) 0.020(3) 0.012(4) 0.003(3)
C39 0.072(3) 0.090(4) 0.062(3) -0.010(3) 0.003(3) 0.007(3)
C37 0.079(4) 0.141(7) 0.089(5) -0.012(4) 0.035(4) 0.032(4)
C31 0.110(5) 0.073(4) 0.087(4) -0.010(3) 0.002(4) -0.014(3)
C32 0.106(5) 0.093(5) 0.086(4) 0.010(4) 0.006(4) -0.032(4)
F3 0.194(5) 0.150(4) 0.123(3) -0.071(4) 0.067(3) -0.056(3)
C1 0.043(2) 0.056(3) 0.050(2) -0.0088(18) 0.0067(19) -0.0047(19)
C20 0.123(6) 0.073(4) 0.116(6) -0.011(4) -0.008(5) 0.027(4)
B 0.130(8) 0.122(7) 0.129(8) -0.063(6) 0.080(7) -0.049(6)
F4 0.201(5) 0.119(4) 0.171(5) -0.015(4) 0.083(4) -0.025(3)
C24 0.048(2) 0.079(3) 0.047(2) 0.004(2) -0.005(2) -0.014(2)
C29 0.123(5) 0.095(5) 0.076(4) -0.038(4) -0.021(4) -0.005(3)
C28 0.144(7) 0.099(5) 0.117(6) -0.029(5) -0.023(5) -0.029(5)
C25 0.123(5) 0.187(7) 0.070(4) -0.058(5) 0.008(4) -0.028(4)
C27 0.121(6) 0.103(6) 0.123(7) 0.011(5) -0.028(5) -0.057(5)
C26 0.138(7) 0.236(11) 0.066(4) -0.041(7) 0.012(5) -0.062(6)
F2 0.266(8) 0.264(8) 0.101(4) -0.030(6) 0.057(5) -0.084(4)

loop_
_atom_type_symbol
_atom_type_description
_atom_type_scat_dispersion_real
_atom_type_scat_dispersion_imag
_atom_type_scat_source
C C 0.0033 0.0016 'International Tables Vol C Tables 4.2.6.8 and 6.1.1.4'
H H 0.0000 0.0000 'International Tables Vol C Tables 4.2.6.8 and 6.1.1.4'
B B 0.0013 0.0007 'International Tables Vol C Tables 4.2.6.8 and 6.1.1.4'
N N 0.0061 0.0033 'International Tables Vol C Tables 4.2.6.8 and 6.1.1.4'
F F 0.0171 0.0103 'International Tables Vol C Tables 4.2.6.8 and 6.1.1.4'
P P 0.1023 0.0942 'International Tables Vol C Tables 4.2.6.8 and 6.1.1.4'
Cu Cu 0.3201 1.2651 'International Tables Vol C Tables 4.2.6.8 and 6.1.1.4'

loop_
_geom_angle_atom_site_label_1
_geom_angle_atom_site_label_2
_geom_angle_atom_site_label_3
_geom_angle_site_symmetry_1
_geom_angle_site_symmetry_3
_geom_angle
N3 Cu1 N2 . . 80.60(16)
N3 Cu1 P3 . . 128.36(11)
N2 Cu1 P3 . . 112.60(11)
N3 Cu1 P2 . . 116.53(11)
N2 Cu1 P2 . . 115.57(11)
P3 Cu1 P2 . . 102.42(5)
C11 P2 C5 . . 103.4(2)
C11 P2 C4 . . 102.5(2)
C5 P2 C4 . . 105.9(2)
C11 P2 Cu1 . . 119.61(15)
C5 P2 Cu1 . . 111.45(14)
C4 P2 Cu1 . . 112.67(14)
C18 P3 C24 . . 103.3(2)
C18 P3 C17 . . 103.0(2)
C24 P3 C17 . . 104.0(2)
C18 P3 Cu1 . . 124.13(16)
C24 P3 Cu1 . . 112.77(15)
C17 P3 Cu1 . . 107.60(14)
C2 N1 C4 . . 110.0(3)
C2 N1 C17 . . 114.0(3)
C4 N1 C17 . . 113.0(3)
C39 N3 C35 . . 119.5(4)
C39 N3 Cu1 . . 127.0(4)
C35 N3 Cu1 . . 113.3(3)
N1 C4 P2 . . 114.5(3)
N1 C4 H4A . . 108.6
P2 C4 H4A . . 108.6
N1 C4 H4B . . 108.6
P2 C4 H4B . . 108.6
H4A C4 H4B . . 107.6
N1 C17 P3 . . 109.8(3)
N1 C17 H17A . . 109.7
P3 C17 H17A . . 109.7
N1 C17 H17B . . 109.7
P3 C17 H17B . . 109.7
H17A C17 H17B . . 108.2
C1 C2 C3 . . 118.7(4)
C1 C2 N1 . . 118.3(3)
C3 C2 N1 . . 123.0(4)
C16 C11 C12 . . 118.9(4)
C16 C11 P2 . . 118.3(3)
C12 C11 P2 . . 122.8(3)
C34 N2 C30 . . 118.3(4)
C34 N2 Cu1 . . 114.3(3)
C30 N2 Cu1 . . 127.3(3)
N3 C35 C36 . . 120.7(5)
N3 C35 C34 . . 116.4(4)
C36 C35 C34 . . 122.9(5)
C1 C3 C2 3_656 . 120.2(4)
C1 C3 H3A 3_656 . 119.9
C2 C3 H3A . . 119.9
C6 C5 C10 . . 117.7(5)
C6 C5 P2 . . 119.6(4)
C10 C5 P2 . . 122.2(4)
C11 C16 C15 . . 120.9(5)
C11 C16 H16A . . 119.6
C15 C16 H16A . . 119.6
N2 C34 C33 . . 120.7(5)
N2 C34 C35 . . 115.2(4)
C33 C34 C35 . . 124.1(5)
C19 C18 C23 . . 117.6(5)
C19 C18 P3 . . 120.2(4)
C23 C18 P3 . . 122.2(4)
C9 C10 C5 . . 121.2(5)
C9 C10 H10A . . 119.4
C5 C10 H10A . . 119.4
C37 C36 C35 . . 118.8(6)
C37 C36 H36A . . 120.6
C35 C36 H36A . . 120.6
C11 C12 C13 . . 119.8(5)
C11 C12 H12A . . 120.1
C13 C12 H12A . . 120.1
C14 C15 C16 . . 119.8(5)
C14 C15 H15A . . 120.1
C16 C15 H15A . . 120.1
C32 C33 C34 . . 120.2(5)
C32 C33 H33A . . 119.9
C34 C33 H33A . . 119.9
C14 C13 C12 . . 120.4(5)
C14 C13 H13A . . 119.8
C12 C13 H13A . . 119.8
C8 C9 C10 . . 120.6(6)
C8 C9 H9A . . 119.7
C10 C9 H9A . . 119.7
C5 C6 C7 . . 120.3(6)
C5 C6 H6A . . 119.8
C7 C6 H6A . . 119.8
C20 C19 C18 . . 120.9(6)
C20 C19 H19A . . 119.6
C18 C19 H19A . . 119.6
C9 C8 C7 . . 121.0(6)
C9 C8 H8A . . 119.5
C7 C8 H8A . . 119.5
C20 C21 C22 . . 120.3(6)
C20 C21 H21A . . 119.9
C22 C21 H21A . . 119.9
N2 C30 C31 . . 122.3(5)
N2 C30 H30A . . 118.8
C31 C30 H30A . . 118.8
C22 C23 C18 . . 121.1(6)
C22 C23 H23A . . 119.5
C18 C23 H23A . . 119.5
C37 C38 C39 . . 118.3(6)
C37 C38 H38A . . 120.8
C39 C38 H38A . . 120.8
C15 C14 C13 . . 120.3(5)
C15 C14 H14A . . 119.9
C13 C14 H14A . . 119.9
C21 C22 C23 . . 119.4(6)
C21 C22 H22A . . 120.3
C23 C22 H22A . . 120.3
C8 C7 C6 . . 119.2(6)
C8 C7 H7A . . 120.4
C6 C7 H7A . . 120.4
N3 C39 C38 . . 121.9(6)
N3 C39 H39A . . 119.1
C38 C39 H39A . . 119.1
C36 C37 C38 . . 120.7(6)
C36 C37 H37A . . 119.7
C38 C37 H37A . . 119.7
C32 C31 C30 . . 119.2(6)
C32 C31 H31A . . 120.4
C30 C31 H31A . . 120.4
C31 C32 C33 . . 119.2(6)
C31 C32 H32A . . 120.4
C33 C32 H32A . . 120.4
C2 C1 C3 . 3_656 121.1(4)
C2 C1 H1A . . 119.4
C3 C1 H1A 3_656 . 119.4
C21 C20 C19 . . 120.7(6)
C21 C20 H20A . . 119.6
C19 C20 H20A . . 119.6
F2 B F4 . . 119.4(8)
F2 B F3 . . 117.5(7)
F4 B F3 . . 117.2(8)
F2 B F1B . . 72.0(10)
F4 B F1B . . 82.9(12)
F3 B F1B . . 91.4(11)
F2 B F1A . . 101.1(10)
F4 B F1A . . 98.0(7)
F3 B F1A . . 95.0(8)
F1B B F1A . . 172.3(12)
B F1B F2 . . 49.0(7)
C25 C24 C29 . . 115.7(5)
C25 C24 P3 . . 118.8(5)
C29 C24 P3 . . 125.5(4)
C28 C29 C24 . . 123.6(7)
C28 C29 H29A . . 118.2
C24 C29 H29A . . 118.2
C27 C28 C29 . . 117.6(8)
C27 C28 H28A . . 121.2
C29 C28 H28A . . 121.2
C24 C25 C26 . . 122.1(7)
C24 C25 H25A . . 119.0
C26 C25 H25A . . 119.0
C26 C27 C28 . . 121.6(7)
C26 C27 H27A . . 119.2
C28 C27 H27A . . 119.2
C27 C26 C25 . . 119.1(7)
C27 C26 H26A . . 120.4
C25 C26 H26A . . 120.4
B F2 F1B . . 59.0(7)

loop_
_geom_bond_atom_site_label_1
_geom_bond_atom_site_label_2
_geom_bond_site_symmetry_2
_geom_bond_distance
Cu1 N3 . 2.039(4)
Cu1 N2 . 2.050(4)
Cu1 P3 . 2.2175(17)
Cu1 P2 . 2.2198(16)
P2 C11 . 1.816(4)
P2 C5 . 1.816(5)
P2 C4 . 1.855(4)
P3 C18 . 1.810(5)
P3 C24 . 1.810(5)
P3 C17 . 1.839(4)
N1 C2 . 1.446(5)
N1 C4 . 1.467(5)
N1 C17 . 1.473(5)
N3 C39 . 1.327(7)
N3 C35 . 1.353(6)
C4 H4A . 0.9700
C4 H4B . 0.9700
C17 H17A . 0.9700
C17 H17B . 0.9700
C2 C1 . 1.377(6)
C2 C3 . 1.390(5)
C11 C16 . 1.371(6)
C11 C12 . 1.381(6)
N2 C34 . 1.335(5)
N2 C30 . 1.344(7)
C35 C36 . 1.389(7)
C35 C34 . 1.474(7)
C3 C1 3_656 1.385(6)
C3 H3A . 0.9300
C5 C6 . 1.395(7)
C5 C10 . 1.403(6)
C16 C15 . 1.386(6)
C16 H16A . 0.9300
C34 C33 . 1.389(7)
C18 C19 . 1.384(7)
C18 C23 . 1.387(7)
C10 C9 . 1.367(7)
C10 H10A . 0.9300
C36 C37 . 1.360(9)
C36 H36A . 0.9300
C12 C13 . 1.390(7)
C12 H12A . 0.9300
C15 C14 . 1.359(7)
C15 H15A . 0.9300
C33 C32 . 1.356(9)
C33 H33A . 0.9300
C13 C14 . 1.361(7)
C13 H13A . 0.9300
C9 C8 . 1.345(8)
C9 H9A . 0.9300
C6 C7 . 1.397(8)
C6 H6A . 0.9300
C19 C20 . 1.372(8)
C19 H19A . 0.9300
C8 C7 . 1.385(9)
C8 H8A . 0.9300
C21 C20 . 1.344(10)
C21 C22 . 1.375(10)
C21 H21A . 0.9300
C30 C31 . 1.376(8)
C30 H30A . 0.9300
C23 C22 . 1.378(8)
C23 H23A . 0.9300
C38 C37 . 1.365(9)
C38 C39 . 1.386(8)
C38 H38A . 0.9300
C14 H14A . 0.9300
C22 H22A . 0.9300
C7 H7A . 0.9300
C39 H39A . 0.9300
C37 H37A . 0.9300
C31 C32 . 1.350(9)
C31 H31A . 0.9300
C32 H32A . 0.9300
F3 B . 1.325(8)
C1 C3 3_656 1.385(6)
C1 H1A . 0.9300
C20 H20A . 0.9300
B F2 . 1.275(8)
B F4 . 1.323(9)
B F1B . 1.447(15)
B F1A . 1.451(12)
F1B F2 . 1.61(2)
C24 C25 . 1.337(8)
C24 C29 . 1.374(8)
C29 C28 . 1.373(8)
C29 H29A . 0.9300
C28 C27 . 1.361(11)
C28 H28A . 0.9300
C25 C26 . 1.420(10)
C25 H25A . 0.9300
C27 C26 . 1.307(11)
C27 H27A . 0.9300
C26 H26A . 0.9300

loop_
_geom_hbond_atom_site_label_D
_geom_hbond_atom_site_label_H
_geom_hbond_atom_site_label_A
_geom_hbond_site_symmetry_A
_geom_hbond_distance_DH
_geom_hbond_distance_HA
_geom_hbond_distance_DA
_geom_hbond_angle_DHA
C20 H20A F1B 3_656 0.93 2.43 3.36(2) 171
C30 H30A F2 4_566 0.93 2.31 3.216(9) 164
C33 H33A F3 1_456 0.93 2.42 3.319(8) 161

loop_
_geom_torsion_atom_site_label_1
_geom_torsion_atom_site_label_2
_geom_torsion_atom_site_label_3
_geom_torsion_atom_site_label_4
_geom_torsion_site_symmetry_4
_geom_torsion
N3 Cu1 P2 C11 . 78.8(2)
N2 Cu1 P2 C11 . -13.3(2)
P3 Cu1 P2 C11 . -136.12(17)
N3 Cu1 P2 C5 . -41.8(2)
N2 Cu1 P2 C5 . -133.93(19)
P3 Cu1 P2 C5 . 103.28(16)
N3 Cu1 P2 C4 . -160.8(2)
N2 Cu1 P2 C4 . 107.1(2)
P3 Cu1 P2 C4 . -15.65(17)
N3 Cu1 P3 C18 . 45.1(2)
N2 Cu1 P3 C18 . 141.1(2)
P2 Cu1 P3 C18 . -94.16(17)
N3 Cu1 P3 C24 . -80.8(2)
N2 Cu1 P3 C24 . 15.2(2)
P2 Cu1 P3 C24 . 139.95(18)
N3 Cu1 P3 C17 . 165.1(2)
N2 Cu1 P3 C17 . -98.96(19)
P2 Cu1 P3 C17 . 25.82(16)
N2 Cu1 N3 C39 . 176.7(4)
P3 Cu1 N3 C39 . -71.9(4)
P2 Cu1 N3 C39 . 62.7(4)
N2 Cu1 N3 C35 . 1.2(3)
P3 Cu1 N3 C35 . 112.6(3)
P2 Cu1 N3 C35 . -112.8(3)
C2 N1 C4 P2 . 155.1(3)
C17 N1 C4 P2 . -76.2(4)
C11 P2 C4 N1 . 165.4(3)
C5 P2 C4 N1 . -86.6(3)
Cu1 P2 C4 N1 . 35.5(4)
C2 N1 C17 P3 . -141.3(3)
C4 N1 C17 P3 . 92.1(4)
C18 P3 C17 N1 . 72.4(3)
C24 P3 C17 N1 . 179.9(3)
Cu1 P3 C17 N1 . -60.2(3)
C4 N1 C2 C1 . -83.7(5)
C17 N1 C2 C1 . 148.1(4)
C4 N1 C2 C3 . 93.6(4)
C17 N1 C2 C3 . -34.6(5)
C5 P2 C11 C16 . 95.6(4)
C4 P2 C11 C16 . -154.5(4)
Cu1 P2 C11 C16 . -29.0(4)
C5 P2 C11 C12 . -83.1(4)
C4 P2 C11 C12 . 26.8(5)
Cu1 P2 C11 C12 . 152.3(4)
N3 Cu1 N2 C34 . 1.2(3)
P3 Cu1 N2 C34 . -126.6(3)
P2 Cu1 N2 C34 . 116.2(3)
N3 Cu1 N2 C30 . -179.5(4)
P3 Cu1 N2 C30 . 52.7(4)
P2 Cu1 N2 C30 . -64.5(4)
C39 N3 C35 C36 . 0.2(7)
Cu1 N3 C35 C36 . 176.1(4)
C39 N3 C35 C34 . -179.1(4)
Cu1 N3 C35 C34 . -3.3(5)
C1 C2 C3 C1 3_656 -0.7(7)
N1 C2 C3 C1 3_656 -177.9(4)
C11 P2 C5 C6 . -179.6(4)
C4 P2 C5 C6 . 73.0(4)
Cu1 P2 C5 C6 . -49.8(4)
C11 P2 C5 C10 . -7.9(4)
C4 P2 C5 C10 . -115.3(4)
Cu1 P2 C5 C10 . 121.8(3)
C12 C11 C16 C15 . 0.8(7)
P2 C11 C16 C15 . -178.0(4)
C30 N2 C34 C33 . -1.9(7)
Cu1 N2 C34 C33 . 177.5(4)
C30 N2 C34 C35 . 177.4(4)
Cu1 N2 C34 C35 . -3.3(5)
N3 C35 C34 N2 . 4.4(6)
C36 C35 C34 N2 . -174.9(5)
N3 C35 C34 C33 . -176.4(5)
C36 C35 C34 C33 . 4.3(8)
C24 P3 C18 C19 . 119.0(4)
C17 P3 C18 C19 . -133.0(4)
Cu1 P3 C18 C19 . -10.9(5)
C24 P3 C18 C23 . -60.7(5)
C17 P3 C18 C23 . 47.3(5)
Cu1 P3 C18 C23 . 169.4(4)
C6 C5 C10 C9 . -0.5(7)
P2 C5 C10 C9 . -172.3(4)
N3 C35 C36 C37 . -0.8(8)
C34 C35 C36 C37 . 178.5(5)
C16 C11 C12 C13 . 0.8(8)
P2 C11 C12 C13 . 179.5(4)
C11 C16 C15 C14 . -1.4(8)
N2 C34 C33 C32 . 2.6(8)
C35 C34 C33 C32 . -176.6(5)
C11 C12 C13 C14 . -1.8(9)
C5 C10 C9 C8 . 0.2(8)
C10 C5 C6 C7 . 0.8(7)
P2 C5 C6 C7 . 172.8(4)
C23 C18 C19 C20 . 0.3(8)
P3 C18 C19 C20 . -179.4(5)
C10 C9 C8 C7 . -0.1(9)
C34 N2 C30 C31 . -0.2(8)
Cu1 N2 C30 C31 . -179.4(4)
C19 C18 C23 C22 . 0.0(8)
P3 C18 C23 C22 . 179.7(5)
C16 C15 C14 C13 . 0.4(8)
C12 C13 C14 C15 . 1.2(9)
C20 C21 C22 C23 . -1.0(11)
C18 C23 C22 C21 . 0.4(10)
C9 C8 C7 C6 . 0.4(9)
C5 C6 C7 C8 . -0.7(9)
C35 N3 C39 C38 . 0.2(8)
Cu1 N3 C39 C38 . -175.1(4)
C37 C38 C39 N3 . 0.1(9)
C35 C36 C37 C38 . 1.0(10)
C39 C38 C37 C36 . -0.7(10)
N2 C30 C31 C32 . 1.5(10)
C30 C31 C32 C33 . -0.8(10)
C34 C33 C32 C31 . -1.2(10)
C3 C2 C1 C3 3_656 0.7(7)
N1 C2 C1 C3 3_656 178.0(4)
C22 C21 C20 C19 . 1.3(12)
C18 C19 C20 C21 . -0.9(11)
F4 B F1B F2 . -124.1(7)
F3 B F1B F2 . 118.6(7)
C18 P3 C24 C25 . -84.1(6)
C17 P3 C24 C25 . 168.7(6)
Cu1 P3 C24 C25 . 52.4(6)
C18 P3 C24 C29 . 98.9(5)
C17 P3 C24 C29 . -8.4(6)
Cu1 P3 C24 C29 . -124.7(5)
C25 C24 C29 C28 . 2.7(11)
P3 C24 C29 C28 . 179.8(6)
C24 C29 C28 C27 . -4.4(12)
C29 C24 C25 C26 . -2.3(12)
P3 C24 C25 C26 . -179.6(8)
C29 C28 C27 C26 . 5.7(14)
C28 C27 C26 C25 . -5.5(16)
C24 C25 C26 C27 . 3.8(16)
F4 B F2 F1B . 70.6(13)
F3 B F2 F1B . -81.9(13)
F1A B F2 F1B . 176.5(12)
